data_2217648
loop_
_publ_author_name
'Yun-Peng Diao'
'Shan-Shan Huang'
'Jian-Kui Zhang'
'Ting-Guo Kang'

_publ_section_title
;
 2,4-Dihydroxy-<i>N</i>'-(4-methoxybenzylidene)benzohydrazide
;
_journal_coeditor_code RZ2192
_journal_issue 2
_journal_name_full 'Acta Crystallographica Section E'
_journal_page_first o470
_journal_page_last o470
_journal_paper_doi 10.1107/S1600536808001104
_journal_volume 64
_journal_year 2008
_chemical_formula_iupac 'C15 H14 N2 O4'
_chemical_formula_moiety 'C15 H14 N2 O4'
_chemical_formula_sum 'C15 H14 N2 O4'
_chemical_formula_weight 286.28
_chemical_name_systematic
;
2,4-Dihydroxy-N'-(4-methoxybenzylidene)benzohydrazide
;
_space_group_IT_number 33
_symmetry_cell_setting orthorhombic
_symmetry_space_group_name_Hall 'P 2c -2n'
_symmetry_space_group_name_H-M 'P n a 21'
_atom_sites_solution_hydrogens geom
_atom_sites_solution_primary direct
_atom_sites_solution_secondary difmap
_audit_creation_method SHELXL-97
_cell_angle_alpha 90.00
_cell_angle_beta 90.00
_cell_angle_gamma 90.00
_cell_formula_units_Z 4
_cell_length_a 12.494(3)
_cell_length_b 5.1960(10)
_cell_length_c 20.825(4)
_cell_measurement_reflns_used 3064
_cell_measurement_temperature 298(2)
_cell_measurement_theta_max 27.2
_cell_measurement_theta_min 2.7
_cell_volume 1351.9(5)
_computing_cell_refinement 'SAINT (Bruker, 2000)'
_computing_data_collection 'SMART (Bruker, 2000)'
_computing_data_reduction 'SAINT (Bruker, 2000)'
_computing_molecular_graphics 'SHELXTL (Sheldrick, 2008)'
_computing_publication_material 'SHELXTL (Sheldrick, 2008)'
_computing_structure_refinement 'SHELXTL (Sheldrick, 2008)'
_computing_structure_solution 'SHELXTL (Sheldrick, 2008)'
_diffrn_ambient_temperature 298(2)
_diffrn_measured_fraction_theta_full 0.999
_diffrn_measured_fraction_theta_max 0.999
_diffrn_measurement_device_type 'Bruker SMART CCD area-detector'
_diffrn_measurement_method \w
_diffrn_radiation_monochromator graphite
_diffrn_radiation_source 'fine-focus sealed tube'
_diffrn_radiation_type MoK\a
_diffrn_radiation_wavelength 0.71073
_diffrn_reflns_av_R_equivalents 0.0248
_diffrn_reflns_av_sigmaI/netI 0.0180
_diffrn_reflns_limit_h_max 15
_diffrn_reflns_limit_h_min -15
_diffrn_reflns_limit_k_max 5
_diffrn_reflns_limit_k_min -6
_diffrn_reflns_limit_l_max 26
_diffrn_reflns_limit_l_min -25
_diffrn_reflns_number 7661
_diffrn_reflns_theta_full 27.00
_diffrn_reflns_theta_max 27.00
_diffrn_reflns_theta_min 1.96
_diffrn_standards_number 0
_exptl_absorpt_coefficient_mu 0.104
_exptl_absorpt_correction_T_max 0.9796
_exptl_absorpt_correction_T_min 0.9775
_exptl_absorpt_correction_type multi-scan
_exptl_absorpt_process_details '(SADABS; Bruker, 2000)'
_exptl_crystal_colour colourless
_exptl_crystal_density_diffrn 1.407
_exptl_crystal_density_method 'not measured'
_exptl_crystal_description block
_exptl_crystal_F_000 600
_exptl_crystal_size_max 0.22
_exptl_crystal_size_mid 0.20
_exptl_crystal_size_min 0.20
_refine_diff_density_max 0.129
_refine_diff_density_min -0.150
_refine_ls_extinction_method none
_refine_ls_goodness_of_fit_ref 1.060
_refine_ls_hydrogen_treatment mixed
_refine_ls_matrix_type full
_refine_ls_number_parameters 196
_refine_ls_number_reflns 1519
_refine_ls_number_restraints 2
_refine_ls_restrained_S_all 1.059
_refine_ls_R_factor_all 0.0351
_refine_ls_R_factor_gt 0.0306
_refine_ls_shift/su_max 0.000
_refine_ls_shift/su_mean 0.000
_refine_ls_structure_factor_coef Fsqd
_refine_ls_weighting_details 'calc w=1/[\s^2^(Fo^2^)+(0.0468P)^2^+0.123P] where P=(Fo^2^+2Fc^2^)/3'
_refine_ls_weighting_scheme calc
_refine_ls_wR_factor_gt 0.0761
_refine_ls_wR_factor_ref 0.0794
_reflns_number_gt 1382
_reflns_number_total 1519
_reflns_threshold_expression I>2\s(I)
_cod_data_source_file rz2192.cif
_cod_data_source_block I
_cod_database_code 2217648
_cod_database_fobs_code 2217648

loop_
_symmetry_equiv_pos_as_xyz
'x, y, z'
'-x, -y, z+1/2'
'x+1/2, -y+1/2, z'
'-x+1/2, y+1/2, z+1/2'

loop_
_atom_site_type_symbol
_atom_site_label
_atom_site_fract_x
_atom_site_fract_y
_atom_site_fract_z
_atom_site_U_iso_or_equiv
_atom_site_adp_type
_atom_site_calc_flag
_atom_site_refinement_flags
_atom_site_occupancy
O O1 -0.07270(13) 0.0953(3) 0.95352(10) 0.0550(5) Uani d . 1
O O2 0.05579(11) 1.2801(3) 0.67387(9) 0.0461(4) Uani d . 1
O O3 0.37031(11) 1.3774(3) 0.73708(8) 0.0411(4) Uani d . 1
H H3 0.4359 1.3777 0.7357 0.062 Uiso calc R 1
O O4 0.41377(12) 2.0606(3) 0.58664(8) 0.0438(4) Uani d . 1
H H4 0.4607 2.1038 0.6120 0.066 Uiso calc R 1
N N1 0.11530(13) 0.9630(3) 0.76750(9) 0.0358(4) Uani d . 1
N N2 0.18526(13) 1.1298(3) 0.73763(9) 0.0354(4) Uani d D 1
C C1 0.09837(17) 0.6230(4) 0.84516(11) 0.0361(4) Uani d . 1
C C2 -0.01216(19) 0.5952(5) 0.83938(12) 0.0461(6) Uani d . 1
H H2 -0.0499 0.6974 0.8105 0.055 Uiso calc R 1
C C3 -0.06553(18) 0.4174(5) 0.87614(13) 0.0490(6) Uani d . 1
H H3A -0.1392 0.3994 0.8717 0.059 Uiso calc R 1
C C4 -0.01114(18) 0.2637(4) 0.91993(11) 0.0394(5) Uani d . 1
C C5 0.09840(18) 0.2886(4) 0.92608(12) 0.0421(5) Uani d . 1
H H5 0.1360 0.1855 0.9548 0.051 Uiso calc R 1
C C6 0.15162(17) 0.4694(4) 0.88882(12) 0.0424(5) Uani d . 1
H H6 0.2253 0.4876 0.8934 0.051 Uiso calc R 1
C C7 0.15821(17) 0.8097(4) 0.80745(11) 0.0377(5) Uani d . 1
H H7 0.2320 0.8173 0.8129 0.045 Uiso calc R 1
C C8 0.15001(14) 1.2894(4) 0.69171(10) 0.0317(4) Uani d . 1
C C9 0.22691(14) 1.4776(4) 0.66456(10) 0.0304(4) Uani d . 1
C C10 0.33078(14) 1.5226(4) 0.68779(10) 0.0306(4) Uani d . 1
C C11 0.39332(15) 1.7176(4) 0.66248(10) 0.0324(4) Uani d . 1
H H11 0.4610 1.7489 0.6793 0.039 Uiso calc R 1
C C12 0.35562(16) 1.8657(4) 0.61231(10) 0.0335(4) Uani d . 1
C C13 0.25493(16) 1.8182(4) 0.58614(11) 0.0394(5) Uani d . 1
H H13 0.2303 1.9129 0.5512 0.047 Uiso calc R 1
C C14 0.19282(16) 1.6282(4) 0.61303(10) 0.0373(5) Uani d . 1
H H14 0.1250 1.5987 0.5961 0.045 Uiso calc R 1
C C15 -0.0203(2) -0.0748(5) 0.99722(14) 0.0540(6) Uani d . 1
H H15A 0.0135 0.0235 1.0306 0.081 Uiso calc R 1
H H15B 0.0328 -0.1729 0.9746 0.081 Uiso calc R 1
H H15C -0.0720 -0.1893 1.0159 0.081 Uiso calc R 1
H H2A 0.2547(11) 1.133(6) 0.7492(17) 0.080 Uiso d D 1

loop_
_atom_site_aniso_label
_atom_site_aniso_U_11
_atom_site_aniso_U_22
_atom_site_aniso_U_33
_atom_site_aniso_U_12
_atom_site_aniso_U_13
_atom_site_aniso_U_23
O1 0.0502(9) 0.0531(9) 0.0618(11) -0.0010(8) 0.0024(9) 0.0263(8)
O2 0.0247(7) 0.0480(8) 0.0657(11) -0.0043(6) -0.0063(7) 0.0119(8)
O3 0.0221(6) 0.0521(9) 0.0490(9) -0.0013(6) -0.0039(6) 0.0161(8)
O4 0.0398(8) 0.0458(9) 0.0458(8) -0.0114(7) -0.0038(7) 0.0110(7)
N1 0.0311(8) 0.0368(9) 0.0395(9) -0.0081(7) 0.0034(7) 0.0004(8)
N2 0.0258(8) 0.0401(9) 0.0404(9) -0.0046(7) 0.0007(8) 0.0049(7)
C1 0.0364(10) 0.0354(10) 0.0364(10) -0.0019(8) -0.0005(8) -0.0012(8)
C2 0.0383(11) 0.0517(13) 0.0481(13) -0.0061(10) -0.0100(10) 0.0175(11)
C3 0.0346(10) 0.0557(13) 0.0567(14) -0.0070(10) -0.0084(11) 0.0186(11)
C4 0.0422(12) 0.0360(10) 0.0399(11) -0.0009(9) 0.0012(9) 0.0062(9)
C5 0.0439(12) 0.0400(11) 0.0425(11) 0.0066(9) -0.0042(9) 0.0068(10)
C6 0.0347(10) 0.0451(12) 0.0476(13) 0.0029(9) -0.0033(10) 0.0006(10)
C7 0.0311(10) 0.0418(11) 0.0404(11) -0.0033(9) -0.0001(9) -0.0023(9)
C8 0.0239(9) 0.0318(9) 0.0394(10) 0.0013(7) 0.0020(8) -0.0037(8)
C9 0.0233(8) 0.0324(9) 0.0356(10) 0.0009(7) 0.0000(8) -0.0020(8)
C10 0.0240(8) 0.0333(9) 0.0346(10) 0.0032(7) 0.0006(8) 0.0007(8)
C11 0.0227(8) 0.0371(10) 0.0376(10) -0.0001(7) -0.0016(8) -0.0006(8)
C12 0.0296(9) 0.0346(10) 0.0363(10) -0.0020(8) 0.0024(8) -0.0004(8)
C13 0.0333(10) 0.0460(11) 0.0389(11) -0.0003(9) -0.0065(9) 0.0089(10)
C14 0.0262(9) 0.0437(11) 0.0419(11) -0.0031(8) -0.0081(8) 0.0019(9)
C15 0.0663(16) 0.0453(12) 0.0504(14) 0.0093(13) 0.0052(13) 0.0159(11)

loop_
_atom_type_symbol
_atom_type_description
_atom_type_scat_dispersion_real
_atom_type_scat_dispersion_imag
_atom_type_scat_source
C C 0.0033 0.0000 'International Tables Vol C Tables 4.2.6.8 and 6.1.1.4'
H H 0.0000 0.0000 'International Tables Vol C Tables 4.2.6.8 and 6.1.1.4'
N N 0.0061 0.0000 'International Tables Vol C Tables 4.2.6.8 and 6.1.1.4'
O O 0.0106 0.0000 'International Tables Vol C Tables 4.2.6.8 and 6.1.1.4'

loop_
_geom_angle_atom_site_label_1
_geom_angle_atom_site_label_2
_geom_angle_atom_site_label_3
_geom_angle
C4 O1 C15 117.86(19)
C10 O3 H3 109.5
C12 O4 H4 109.5
C7 N1 N2 114.96(16)
C8 N2 N1 120.15(16)
C8 N2 H2A 120(2)
N1 N2 H2A 120(2)
C6 C1 C2 118.3(2)
C6 C1 C7 119.57(19)
C2 C1 C7 122.1(2)
C3 C2 C1 120.2(2)
C3 C2 H2 119.9
C1 C2 H2 119.9
C2 C3 C4 121.0(2)
C2 C3 H3A 119.5
C4 C3 H3A 119.5
O1 C4 C5 125.0(2)
O1 C4 C3 115.5(2)
C5 C4 C3 119.5(2)
C4 C5 C6 119.1(2)
C4 C5 H5 120.4
C6 C5 H5 120.4
C1 C6 C5 121.9(2)
C1 C6 H6 119.0
C5 C6 H6 119.0
N1 C7 C1 123.69(19)
N1 C7 H7 118.2
C1 C7 H7 118.2
O2 C8 N2 120.23(18)
O2 C8 C9 121.91(18)
N2 C8 C9 117.85(16)
C14 C9 C10 117.00(17)
C14 C9 C8 117.74(17)
C10 C9 C8 125.23(17)
O3 C10 C11 119.10(16)
O3 C10 C9 120.06(16)
C11 C10 C9 120.82(17)
C12 C11 C10 120.26(17)
C12 C11 H11 119.9
C10 C11 H11 119.9
O4 C12 C11 122.14(18)
O4 C12 C13 117.50(18)
C11 C12 C13 120.36(18)
C14 C13 C12 118.52(19)
C14 C13 H13 120.7
C12 C13 H13 120.7
C13 C14 C9 122.94(18)
C13 C14 H14 118.5
C9 C14 H14 118.5
O1 C15 H15A 109.5
O1 C15 H15B 109.5
H15A C15 H15B 109.5
O1 C15 H15C 109.5
H15A C15 H15C 109.5
H15B C15 H15C 109.5

loop_
_geom_bond_atom_site_label_1
_geom_bond_atom_site_label_2
_geom_bond_distance
O1 C4 1.359(3)
O1 C15 1.427(3)
O2 C8 1.235(2)
O3 C10 1.366(2)
O3 H3 0.8200
O4 C12 1.356(2)
O4 H4 0.8200
N1 C7 1.270(3)
N1 N2 1.379(2)
N2 C8 1.340(3)
N2 H2A 0.901(10)
C1 C6 1.381(3)
C1 C2 1.394(3)
C1 C7 1.455(3)
C2 C3 1.373(3)
C2 H2 0.9300
C3 C4 1.390(3)
C3 H3A 0.9300
C4 C5 1.381(3)
C5 C6 1.388(3)
C5 H5 0.9300
C6 H6 0.9300
C7 H7 0.9300
C8 C9 1.483(3)
C9 C14 1.394(3)
C9 C10 1.405(3)
C10 C11 1.384(3)
C11 C12 1.380(3)
C11 H11 0.9300
C12 C13 1.393(3)
C13 C14 1.375(3)
C13 H13 0.9300
C14 H14 0.9300
C15 H15A 0.9600
C15 H15B 0.9600
C15 H15C 0.9600

loop_
_geom_hbond_atom_site_label_D
_geom_hbond_atom_site_label_H
_geom_hbond_atom_site_label_A
_geom_hbond_site_symmetry_A
_geom_hbond_distance_DH
_geom_hbond_distance_HA
_geom_hbond_distance_DA
_geom_hbond_angle_DHA
N2 H2A O3 . 0.901(10) 1.94(2) 2.646(2) 134(3)
O4 H4 O2 3_585 0.82 1.85 2.671(2) 174.1
O3 H3 N1 3_575 0.82 2.48 3.234(2) 153.5
O3 H3 O2 3_575 0.82 2.14 2.788(2) 136.1

loop_
_cod_related_entry_id
_cod_related_entry_database
_cod_related_entry_code
1 ChemSpider 21195519
